data_7002459
loop_
_publ_author_name
'Howard, Ruth H.'
'Alonso-Moreno, Carlos'
'Broomfield, Lewis M.'
'Hughes, David L.'
'Wright, Joseph A.'
'Bochmann, Manfred'

_publ_section_title
;
 Synthesis and structures of complexes with axially chiral
 isoquinolinyl-naphtholate ligands
;
_journal_issue 40
_journal_name_full 'Dalton Transactions'
_journal_page_first 8667
_journal_page_last 8682
_journal_paper_doi 10.1039/b907982c
_journal_year 2009
_chemical_formula_moiety 'C32 H35 N O3 Pd'
_chemical_formula_structural '[Pd(acac{L(H)}]'
_chemical_formula_sum 'C32 H35 N O3 Pd'
_chemical_formula_weight 588.01
_space_group_IT_number 14
_symmetry_cell_setting monoclinic
_symmetry_Int_Tables_number 14
_symmetry_space_group_name_Hall '-P 2ybc'
_symmetry_space_group_name_H-M 'P 1 21/c 1'
_atom_sites_solution_hydrogens geom
_atom_sites_solution_primary direct
_atom_sites_solution_secondary difmap
_cell_angle_alpha 90.00
_cell_angle_beta 112.275(11)
_cell_angle_gamma 90.00
_cell_formula_units_Z 4
_cell_length_a 11.2647(13)
_cell_length_b 26.934(3)
_cell_length_c 11.8122(14)
_cell_measurement_reflns_used 4201
_cell_measurement_temperature 140(2)
_cell_measurement_theta_max 27.4985
_cell_measurement_theta_min 3.5974
_cell_volume 3316.4(7)
_computing_cell_refinement 'CrysAlis RED (Oxford Diffraction, 2006)'
_computing_data_collection 'CrysAlis CCD (Oxford Diffraction, 2006)'
_computing_data_reduction 'CrysAlis RED (Oxford Diffraction, 2006)'
_computing_molecular_graphics 'ORTEP-3 (Farrugia, 1997)'
_computing_publication_material
;
SHELXL-97, PLATON (Spek, 2003), WinGX (Farrugia, 1999)
and enCIFer (Allen <i>et al.</i>, 2004)
;
_computing_structure_refinement 'SHELXL-97 (Sheldrick, 1997)'
_computing_structure_solution 'SIR92 (Altomare <i>et al.</i>, 1993)'
_diffrn_ambient_temperature 140(2)
_diffrn_detector_area_resol_mean 16.0050
_diffrn_measured_fraction_theta_full 0.983
_diffrn_measured_fraction_theta_max 0.983
_diffrn_measurement_device_type 'Oxford Diffraction Xcalibur 3/CCD'
_diffrn_measurement_method 'Thin slice \f and \w scans'
_diffrn_radiation_monochromator graphite
_diffrn_radiation_probe x-ray
_diffrn_radiation_source 'Enhance (Mo) X-ray Source'
_diffrn_radiation_type 'Mo K\a'
_diffrn_radiation_wavelength 0.71073
_diffrn_reflns_av_R_equivalents 0.2114
_diffrn_reflns_av_sigmaI/netI 0.2998
_diffrn_reflns_limit_h_max 14
_diffrn_reflns_limit_h_min -14
_diffrn_reflns_limit_k_max 34
_diffrn_reflns_limit_k_min -34
_diffrn_reflns_limit_l_max 15
_diffrn_reflns_limit_l_min -15
_diffrn_reflns_number 35477
_diffrn_reflns_theta_full 27.58
_diffrn_reflns_theta_max 27.58
_diffrn_reflns_theta_min 3.57
_diffrn_standards_number 0
_exptl_absorpt_coefficient_mu 0.587
_exptl_absorpt_correction_T_max 0.988
_exptl_absorpt_correction_T_min 0.568
_exptl_absorpt_correction_type multi-scan
_exptl_absorpt_process_details '(ABSPACK; Oxford Diffraction, 2006)'
_exptl_crystal_colour orange
_exptl_crystal_density_diffrn 1.178
_exptl_crystal_density_method 'not measured'
_exptl_crystal_description rod
_exptl_crystal_F_000 1216
_exptl_crystal_size_max 0.40
_exptl_crystal_size_mid 0.06
_exptl_crystal_size_min 0.02
_platon_squeeze_details
;
;
_refine_diff_density_max 0.683
_refine_diff_density_min -0.812
_refine_diff_density_rms 0.117
_refine_ls_extinction_method none
_refine_ls_goodness_of_fit_ref 0.930
_refine_ls_hydrogen_treatment constr
_refine_ls_matrix_type full
_refine_ls_number_parameters 355
_refine_ls_number_reflns 7552
_refine_ls_number_restraints 464
_refine_ls_restrained_S_all 0.911
_refine_ls_R_factor_all 0.2249
_refine_ls_R_factor_gt 0.0832
_refine_ls_shift/su_max 0.001
_refine_ls_shift/su_mean 0.000
_refine_ls_structure_factor_coef Fsqd
_refine_ls_weighting_details 'calc w=1/[\s^2^(Fo^2^)+(0.0674P)^2^] where P=(Fo^2^+2Fc^2^)/3'
_refine_ls_weighting_scheme calc
_refine_ls_wR_factor_gt 0.1538
_refine_ls_wR_factor_ref 0.1884
_reflns_number_gt 3004
_reflns_number_total 7552
_reflns_threshold_expression I>2\s(I)
_cod_data_source_file b907982c.txt
_cod_data_source_block 10
_cod_original_sg_symbol_H-M 'P 21/c'
_cod_database_code 7002459

loop_
_symmetry_equiv_pos_as_xyz
'x, y, z'
'-x, y+1/2, -z+1/2'
'-x, -y, -z'
'x, -y-1/2, z-1/2'

loop_
_atom_site_label
_atom_site_type_symbol
_atom_site_fract_x
_atom_site_fract_y
_atom_site_fract_z
_atom_site_U_iso_or_equiv
_atom_site_adp_type
_atom_site_occupancy
_atom_site_symmetry_multiplicity
_atom_site_calc_flag
_atom_site_refinement_flags
_atom_site_disorder_assembly
_atom_site_disorder_group
Pd1 Pd 0.71484(6) 0.07914(3) 0.22357(6) 0.0281(2) Uani 1 1 d U . .
N1 N 0.5833(5) 0.0770(3) 0.0527(5) 0.0272(15) Uani 1 1 d U . .
O1 O 0.8386(5) 0.0496(2) 0.1604(5) 0.0275(13) Uani 1 1 d U . .
O21 O 0.8541(5) 0.0756(3) 0.3896(4) 0.0383(15) Uani 1 1 d U . .
O22 O 0.5875(5) 0.1085(2) 0.2841(5) 0.0341(15) Uani 1 1 d U . .
C1 C 0.7522(8) 0.0955(3) -0.0237(7) 0.0193(16) Uani 1 1 d U . .
C2 C 0.8558(7) 0.0772(3) 0.0735(6) 0.0229(16) Uani 1 1 d U . .
C3 C 0.9844(7) 0.0873(3) 0.0817(6) 0.0188(16) Uani 1 1 d U . .
C4 C 0.9996(8) 0.1182(3) -0.0020(7) 0.0287(19) Uani 1 1 d U . .
H4 H 1.0838 0.1231 -0.0001 0.034 Uiso 1 1 calc R . .
C5 C 0.8988(9) 0.1433(3) -0.0907(7) 0.0289(18) Uani 1 1 d U . .
C6 C 0.9239(10) 0.1814(3) -0.1634(7) 0.040(2) Uani 1 1 d U A .
H6 H 1.0095 0.1874 -0.1566 0.048 Uiso 1 1 calc R . .
C7 C 0.8248(11) 0.2095(3) -0.2436(8) 0.045(2) Uani 1 1 d U . .
C8 C 0.6977(10) 0.1982(3) -0.2540(7) 0.043(2) Uani 1 1 d U A .
H8 H 0.6288 0.2169 -0.3096 0.052 Uiso 1 1 calc R . .
C9 C 0.6706(9) 0.1620(3) -0.1883(7) 0.034(2) Uani 1 1 d U . .
H9 H 0.5842 0.1561 -0.1975 0.041 Uiso 1 1 calc R A .
C10 C 0.7702(8) 0.1329(3) -0.1062(7) 0.0274(18) Uani 1 1 d U A .
C11 C 0.6211(7) 0.0780(3) -0.0448(6) 0.0245(17) Uani 1 1 d U . .
C12 C 0.4589(7) 0.0631(3) 0.0341(8) 0.033(2) Uani 1 1 d U . .
H12 H 0.4357 0.0620 0.1034 0.040 Uiso 1 1 calc R . .
C13 C 0.3689(8) 0.0510(3) -0.0749(8) 0.040(2) Uani 1 1 d U . .
H13 H 0.2833 0.0442 -0.0829 0.048 Uiso 1 1 calc R . .
C14 C 0.4043(8) 0.0487(3) -0.1775(8) 0.0319(19) Uani 1 1 d U . .
C15 C 0.3199(8) 0.0321(3) -0.2926(8) 0.035(2) Uani 1 1 d U . .
H15 H 0.2341 0.0239 -0.3043 0.042 Uiso 1 1 calc R . .
C16 C 0.3595(8) 0.0278(3) -0.3872(8) 0.037(2) Uani 1 1 d U . .
H16 H 0.3007 0.0169 -0.4646 0.044 Uiso 1 1 calc R . .
C17 C 0.4871(9) 0.0391(3) -0.3720(8) 0.037(2) Uani 1 1 d U . .
H17 H 0.5130 0.0355 -0.4394 0.044 Uiso 1 1 calc R . .
C18 C 0.5743(8) 0.0554(3) -0.2617(7) 0.0301(19) Uani 1 1 d U . .
H18 H 0.6605 0.0621 -0.2517 0.036 Uiso 1 1 calc R . .
C19 C 0.5336(8) 0.0621(3) -0.1626(7) 0.0282(19) Uani 1 1 d U . .
C20 C 0.9614(8) 0.0871(4) 0.6011(7) 0.051(3) Uani 1 1 d U . .
H20A H 0.9857 0.0522 0.6198 0.077 Uiso 1 1 calc R . .
H20B H 0.9463 0.1022 0.6699 0.077 Uiso 1 1 calc R . .
H20C H 1.0307 0.1048 0.5874 0.077 Uiso 1 1 calc R . .
C21 C 0.8394(8) 0.0902(3) 0.4864(7) 0.037(2) Uani 1 1 d U . .
C22 C 0.7283(8) 0.1096(3) 0.4942(7) 0.030(2) Uani 1 1 d U . .
H22 H 0.7317 0.1181 0.5734 0.036 Uiso 1 1 calc R . .
C23 C 0.6136(8) 0.1177(3) 0.3973(8) 0.033(2) Uani 1 1 d U . .
C24 C 0.5021(8) 0.1414(4) 0.4211(8) 0.047(3) Uani 1 1 d U . .
H24A H 0.4794 0.1731 0.3772 0.070 Uiso 1 1 calc R . .
H24B H 0.5274 0.1473 0.5090 0.070 Uiso 1 1 calc R . .
H24C H 0.4278 0.1191 0.3924 0.070 Uiso 1 1 calc R . .
C30 C 1.1013(7) 0.0628(3) 0.1852(7) 0.031(2) Uani 1 1 d DU . .
C31 C 1.0859(8) 0.0058(3) 0.1925(9) 0.048(3) Uani 1 1 d DU . .
H31A H 1.0868 -0.0097 0.1178 0.072 Uiso 1 1 calc R . .
H31B H 1.0044 -0.0015 0.2007 0.072 Uiso 1 1 calc R . .
H31C H 1.1569 -0.0074 0.2635 0.072 Uiso 1 1 calc R . .
C32 C 1.1146(8) 0.0866(4) 0.3073(7) 0.042(2) Uani 1 1 d DU . .
H32A H 1.1906 0.0731 0.3728 0.063 Uiso 1 1 calc R . .
H32B H 1.0381 0.0792 0.3247 0.063 Uiso 1 1 calc R . .
H32C H 1.1237 0.1226 0.3024 0.063 Uiso 1 1 calc R . .
C33 C 1.2279(7) 0.0715(4) 0.1661(8) 0.052(3) Uani 1 1 d DU . .
H33A H 1.2976 0.0536 0.2291 0.078 Uiso 1 1 calc R . .
H33B H 1.2475 0.1071 0.1721 0.078 Uiso 1 1 calc R . .
H33C H 1.2189 0.0594 0.0851 0.078 Uiso 1 1 calc R . .
C70 C 0.8540(11) 0.2528(4) -0.3156(9) 0.066(3) Uani 0.738(9) 1 d PDU A 1
C71 C 0.7848(15) 0.2416(5) -0.4531(10) 0.069(3) Uani 0.738(9) 1 d PDU A 1
H71A H 0.6921 0.2398 -0.4733 0.104 Uiso 0.738(9) 1 calc PR A 1
H71B H 0.8152 0.2098 -0.4722 0.104 Uiso 0.738(9) 1 calc PR A 1
H71C H 0.8031 0.2681 -0.5011 0.104 Uiso 0.738(9) 1 calc PR A 1
C72 C 0.8319(17) 0.3014(4) -0.2710(15) 0.074(4) Uani 0.738(9) 1 d PDU A 1
H72A H 0.7401 0.3057 -0.2896 0.111 Uiso 0.738(9) 1 calc PR A 1
H72B H 0.8617 0.3277 -0.3114 0.111 Uiso 0.738(9) 1 calc PR A 1
H72C H 0.8792 0.3034 -0.1824 0.111 Uiso 0.738(9) 1 calc PR A 1
C73 C 1.0015(13) 0.2514(6) -0.3047(15) 0.083(4) Uani 0.738(9) 1 d PDU A 1
H73A H 1.0164 0.2784 -0.3533 0.124 Uiso 0.738(9) 1 calc PR A 1
H73B H 1.0188 0.2195 -0.3353 0.124 Uiso 0.738(9) 1 calc PR A 1
H73C H 1.0588 0.2554 -0.2188 0.124 Uiso 0.738(9) 1 calc PR A 1
C170 C 0.8540(11) 0.2528(4) -0.3156(9) 0.066(3) Uani 0.262(9) 1 d PDU A 2
C171 C 0.716(2) 0.2745(14) -0.396(3) 0.069(3) Uani 0.262(9) 1 d PDU A 2
H17A H 0.6859 0.2957 -0.3453 0.104 Uiso 0.262(9) 1 calc PR A 2
H17B H 0.6557 0.2470 -0.4291 0.104 Uiso 0.262(9) 1 calc PR A 2
H17C H 0.7219 0.2940 -0.4639 0.104 Uiso 0.262(9) 1 calc PR A 2
C172 C 0.925(4) 0.2939(12) -0.231(3) 0.074(4) Uani 0.262(9) 1 d PDU A 2
H17D H 1.0160 0.2929 -0.2201 0.111 Uiso 0.262(9) 1 calc PR A 2
H17E H 0.9185 0.2894 -0.1510 0.111 Uiso 0.262(9) 1 calc PR A 2
H17F H 0.8884 0.3260 -0.2653 0.111 Uiso 0.262(9) 1 calc PR A 2
C173 C 0.912(4) 0.2356(15) -0.407(3) 0.083(4) Uani 0.262(9) 1 d PDU A 2
H17G H 0.9676 0.2618 -0.4174 0.124 Uiso 0.262(9) 1 calc PR A 2
H17H H 0.8436 0.2284 -0.4858 0.124 Uiso 0.262(9) 1 calc PR A 2
H17I H 0.9635 0.2055 -0.3757 0.124 Uiso 0.262(9) 1 calc PR A 2

loop_
_atom_site_aniso_label
_atom_site_aniso_U_11
_atom_site_aniso_U_22
_atom_site_aniso_U_33
_atom_site_aniso_U_23
_atom_site_aniso_U_13
_atom_site_aniso_U_12
Pd1 0.0229(3) 0.0421(4) 0.0240(3) 0.0060(4) 0.0141(2) 0.0045(4)
N1 0.020(3) 0.035(4) 0.028(3) 0.013(4) 0.010(3) 0.019(4)
O1 0.026(3) 0.029(4) 0.033(3) 0.013(3) 0.016(3) 0.013(3)
O21 0.025(3) 0.072(5) 0.021(3) 0.012(3) 0.012(2) 0.009(3)
O22 0.025(3) 0.054(4) 0.025(3) -0.003(3) 0.011(3) 0.005(3)
C1 0.032(4) 0.008(4) 0.024(4) 0.000(3) 0.017(3) 0.009(3)
C2 0.029(3) 0.017(4) 0.031(4) 0.010(4) 0.020(3) 0.007(4)
C3 0.029(3) 0.005(4) 0.026(4) -0.005(3) 0.014(3) -0.004(3)
C4 0.036(4) 0.028(5) 0.027(4) -0.003(3) 0.018(4) -0.008(4)
C5 0.053(5) 0.019(5) 0.025(4) -0.002(3) 0.027(4) -0.009(4)
C6 0.078(6) 0.025(6) 0.024(5) -0.003(3) 0.029(5) -0.015(4)
C7 0.096(7) 0.016(5) 0.022(4) -0.009(3) 0.023(5) -0.025(4)
C8 0.082(6) 0.029(6) 0.014(5) -0.002(4) 0.014(5) -0.004(5)
C9 0.055(5) 0.022(5) 0.030(5) 0.001(4) 0.021(4) 0.009(4)
C10 0.045(4) 0.017(5) 0.026(4) 0.000(3) 0.019(4) 0.004(4)
C11 0.032(4) 0.023(5) 0.024(3) 0.018(4) 0.016(3) 0.015(4)
C12 0.023(4) 0.050(7) 0.035(4) 0.004(4) 0.021(3) 0.008(4)
C13 0.025(4) 0.054(6) 0.042(5) -0.004(5) 0.014(4) 0.007(4)
C14 0.028(4) 0.033(5) 0.036(4) 0.009(4) 0.014(4) 0.018(4)
C15 0.028(4) 0.031(6) 0.039(5) 0.005(4) 0.005(4) 0.010(4)
C16 0.046(5) 0.026(5) 0.023(4) 0.002(4) -0.004(4) -0.002(4)
C17 0.064(6) 0.023(5) 0.029(4) -0.003(4) 0.023(4) 0.001(5)
C18 0.038(5) 0.027(5) 0.026(4) 0.005(4) 0.012(4) 0.005(4)
C19 0.036(4) 0.024(5) 0.028(4) 0.001(3) 0.016(3) -0.002(4)
C20 0.037(5) 0.089(9) 0.025(4) 0.012(5) 0.008(4) 0.018(6)
C21 0.030(4) 0.054(7) 0.026(4) -0.001(4) 0.010(3) -0.009(4)
C22 0.030(4) 0.043(6) 0.023(4) -0.004(4) 0.017(3) -0.013(4)
C23 0.040(5) 0.035(6) 0.030(4) 0.001(4) 0.020(4) 0.001(4)
C24 0.046(6) 0.058(7) 0.044(6) -0.015(5) 0.026(5) 0.003(5)
C30 0.022(4) 0.037(5) 0.042(5) 0.005(4) 0.020(4) 0.008(4)
C31 0.037(6) 0.035(5) 0.076(7) 0.017(5) 0.027(5) 0.019(4)
C32 0.042(5) 0.051(7) 0.033(4) 0.006(4) 0.015(4) -0.006(5)
C33 0.024(4) 0.083(9) 0.054(6) -0.003(6) 0.021(4) -0.008(5)
C70 0.103(7) 0.040(6) 0.051(5) 0.018(4) 0.025(5) -0.024(5)
C71 0.109(7) 0.059(7) 0.049(5) 0.028(4) 0.042(5) -0.015(6)
C72 0.113(10) 0.025(6) 0.088(9) 0.020(6) 0.043(9) -0.020(7)
C73 0.110(8) 0.072(11) 0.079(9) 0.023(7) 0.050(7) -0.018(8)
C170 0.103(7) 0.040(6) 0.051(5) 0.018(4) 0.025(5) -0.024(5)
C171 0.109(7) 0.059(7) 0.049(5) 0.028(4) 0.042(5) -0.015(6)
C172 0.113(10) 0.025(6) 0.088(9) 0.020(6) 0.043(9) -0.020(7)
C173 0.110(8) 0.072(11) 0.079(9) 0.023(7) 0.050(7) -0.018(8)

loop_
_atom_type_symbol
_atom_type_description
_atom_type_scat_dispersion_real
_atom_type_scat_dispersion_imag
_atom_type_scat_source
C C 0.0033 0.0016 'International Tables Vol C Tables 4.2.6.8 and 6.1.1.4'
H H 0.0000 0.0000 'International Tables Vol C Tables 4.2.6.8 and 6.1.1.4'
N N 0.0061 0.0033 'International Tables Vol C Tables 4.2.6.8 and 6.1.1.4'
O O 0.0106 0.0060 'International Tables Vol C Tables 4.2.6.8 and 6.1.1.4'
Pd Pd -0.9988 1.0072 'International Tables Vol C Tables 4.2.6.8 and 6.1.1.4'

loop_
_geom_angle_atom_site_label_1
_geom_angle_atom_site_label_2
_geom_angle_atom_site_label_3
_geom_angle
_geom_angle_site_symmetry_1
_geom_angle_site_symmetry_3
_geom_angle_publ_flag
O1 Pd1 O22 178.9(2) . . ?
O1 Pd1 O21 87.0(2) . . ?
O22 Pd1 O21 94.1(2) . . ?
O1 Pd1 N1 88.1(2) . . ?
O22 Pd1 N1 90.8(2) . . ?
O21 Pd1 N1 174.4(3) . . ?
C11 N1 C12 119.3(7) . . ?
C11 N1 Pd1 120.0(5) . . ?
C12 N1 Pd1 119.0(5) . . ?
C2 O1 Pd1 113.1(5) . . ?
C21 O21 Pd1 123.0(5) . . ?
C23 O22 Pd1 122.8(5) . . ?
C2 C1 C10 120.7(7) . . ?
C2 C1 C11 120.1(7) . . ?
C10 C1 C11 119.2(7) . . ?
O1 C2 C1 120.9(6) . . ?
O1 C2 C3 119.1(6) . . ?
C1 C2 C3 120.0(7) . . ?
C4 C3 C2 118.0(7) . . ?
C4 C3 C30 121.9(7) . . ?
C2 C3 C30 120.1(6) . . ?
C3 C4 C5 123.8(8) . . ?
C3 C4 H4 118.1 . . ?
C5 C4 H4 118.1 . . ?
C4 C5 C10 120.1(7) . . ?
C4 C5 C6 120.6(8) . . ?
C10 C5 C6 119.3(8) . . ?
C7 C6 C5 120.7(9) . . ?
C7 C6 H6 119.6 . . ?
C5 C6 H6 119.6 . . ?
C6 C7 C8 117.8(8) . . ?
C6 C7 C70 120.2(9) . . ?
C8 C7 C70 121.9(10) . . ?
C9 C8 C7 123.0(10) . . ?
C9 C8 H8 118.5 . . ?
C7 C8 H8 118.5 . . ?
C8 C9 C10 120.1(9) . . ?
C8 C9 H9 119.9 . . ?
C10 C9 H9 119.9 . . ?
C9 C10 C5 119.1(8) . . ?
C9 C10 C1 124.3(8) . . ?
C5 C10 C1 116.3(7) . . ?
N1 C11 C19 119.5(7) . . ?
N1 C11 C1 118.2(7) . . ?
C19 C11 C1 122.3(6) . . ?
C13 C12 N1 124.7(7) . . ?
C13 C12 H12 117.7 . . ?
N1 C12 H12 117.7 . . ?
C12 C13 C14 118.5(8) . . ?
C12 C13 H13 120.8 . . ?
C14 C13 H13 120.8 . . ?
C15 C14 C13 122.4(8) . . ?
C15 C14 C19 118.6(7) . . ?
C13 C14 C19 118.9(8) . . ?
C16 C15 C14 120.8(8) . . ?
C16 C15 H15 119.6 . . ?
C14 C15 H15 119.6 . . ?
C15 C16 C17 120.9(8) . . ?
C15 C16 H16 119.5 . . ?
C17 C16 H16 119.5 . . ?
C18 C17 C16 121.1(8) . . ?
C18 C17 H17 119.5 . . ?
C16 C17 H17 119.5 . . ?
C17 C18 C19 118.9(8) . . ?
C17 C18 H18 120.5 . . ?
C19 C18 H18 120.5 . . ?
C18 C19 C11 121.3(7) . . ?
C18 C19 C14 119.5(8) . . ?
C11 C19 C14 119.0(7) . . ?
C21 C20 H20A 109.5 . . ?
C21 C20 H20B 109.5 . . ?
H20A C20 H20B 109.5 . . ?
C21 C20 H20C 109.5 . . ?
H20A C20 H20C 109.5 . . ?
H20B C20 H20C 109.5 . . ?
O21 C21 C22 126.8(8) . . ?
O21 C21 C20 113.6(7) . . ?
C22 C21 C20 119.5(7) . . ?
C23 C22 C21 126.0(7) . . ?
C23 C22 H22 117.0 . . ?
C21 C22 H22 117.0 . . ?
O22 C23 C22 127.4(8) . . ?
O22 C23 C24 113.3(7) . . ?
C22 C23 C24 119.3(7) . . ?
C23 C24 H24A 109.5 . . ?
C23 C24 H24B 109.5 . . ?
H24A C24 H24B 109.5 . . ?
C23 C24 H24C 109.5 . . ?
H24A C24 H24C 109.5 . . ?
H24B C24 H24C 109.5 . . ?
C32 C30 C33 108.0(7) . . ?
C32 C30 C31 109.5(7) . . ?
C33 C30 C31 106.6(7) . . ?
C32 C30 C3 108.3(6) . . ?
C33 C30 C3 111.9(6) . . ?
C31 C30 C3 112.4(7) . . ?
C30 C31 H31A 109.5 . . ?
C30 C31 H31B 109.5 . . ?
H31A C31 H31B 109.5 . . ?
C30 C31 H31C 109.5 . . ?
H31A C31 H31C 109.5 . . ?
H31B C31 H31C 109.5 . . ?
C30 C32 H32A 109.5 . . ?
C30 C32 H32B 109.5 . . ?
H32A C32 H32B 109.5 . . ?
C30 C32 H32C 109.5 . . ?
H32A C32 H32C 109.5 . . ?
H32B C32 H32C 109.5 . . ?
C30 C33 H33A 109.5 . . ?
C30 C33 H33B 109.5 . . ?
H33A C33 H33B 109.5 . . ?
C30 C33 H33C 109.5 . . ?
H33A C33 H33C 109.5 . . ?
H33B C33 H33C 109.5 . . ?
C72 C70 C71 117.8(11) . . ?
C72 C70 C7 112.0(9) . . ?
C71 C70 C7 107.6(8) . . ?
C72 C70 C73 107.5(11) . . ?
C71 C70 C73 100.0(9) . . ?
C7 C70 C73 111.3(10) . . ?
H17A C171 H17B 109.5 . . ?
H17A C171 H17C 109.5 . . ?
H17B C171 H17C 109.5 . . ?
H17D C172 H17E 109.5 . . ?
H17D C172 H17F 109.5 . . ?
H17E C172 H17F 109.5 . . ?
H17G C173 H17H 109.5 . . ?
H17G C173 H17I 109.5 . . ?
H17H C173 H17I 109.5 . . ?

loop_
_geom_bond_atom_site_label_1
_geom_bond_atom_site_label_2
_geom_bond_distance
_geom_bond_site_symmetry_2
_geom_bond_publ_flag
Pd1 O1 1.981(5) . ?
Pd1 O22 1.992(5) . ?
Pd1 O21 1.996(5) . ?
Pd1 N1 2.002(6) . ?
N1 C11 1.371(8) . ?
N1 C12 1.385(9) . ?
O1 C2 1.339(8) . ?
O21 C21 1.277(9) . ?
O22 C23 1.280(9) . ?
C1 C2 1.381(10) . ?
C1 C10 1.467(10) . ?
C1 C11 1.479(10) . ?
C2 C3 1.440(9) . ?
C3 C4 1.353(10) . ?
C3 C30 1.563(10) . ?
C4 C5 1.394(11) . ?
C4 H4 0.9500 . ?
C5 C10 1.418(11) . ?
C5 C6 1.432(10) . ?
C6 C7 1.384(13) . ?
C6 H6 0.9500 . ?
C7 C8 1.423(13) . ?
C7 C70 1.551(12) . ?
C8 C9 1.352(11) . ?
C8 H8 0.9500 . ?
C9 C10 1.411(11) . ?
C9 H9 0.9500 . ?
C11 C19 1.432(10) . ?
C12 C13 1.343(11) . ?
C12 H12 0.9500 . ?
C13 C14 1.414(11) . ?
C13 H13 0.9500 . ?
C14 C15 1.404(11) . ?
C14 C19 1.444(11) . ?
C15 C16 1.356(11) . ?
C15 H15 0.9500 . ?
C16 C17 1.413(11) . ?
C16 H16 0.9500 . ?
C17 C18 1.373(11) . ?
C17 H17 0.9500 . ?
C18 C19 1.422(10) . ?
C18 H18 0.9500 . ?
C20 C21 1.523(10) . ?
C20 H20A 0.9800 . ?
C20 H20B 0.9800 . ?
C20 H20C 0.9800 . ?
C21 C22 1.393(11) . ?
C22 C23 1.381(11) . ?
C22 H22 0.9500 . ?
C23 C24 1.527(11) . ?
C24 H24A 0.9800 . ?
C24 H24B 0.9800 . ?
C24 H24C 0.9800 . ?
C30 C32 1.532(10) . ?
C30 C33 1.543(9) . ?
C30 C31 1.552(10) . ?
C31 H31A 0.9800 . ?
C31 H31B 0.9800 . ?
C31 H31C 0.9800 . ?
C32 H32A 0.9800 . ?
C32 H32B 0.9800 . ?
C32 H32C 0.9800 . ?
C33 H33A 0.9800 . ?
C33 H33B 0.9800 . ?
C33 H33C 0.9800 . ?
C70 C72 1.467(13) . ?
C70 C71 1.542(13) . ?
C70 C73 1.618(13) . ?
C71 H71A 0.9800 . ?
C71 H71B 0.9800 . ?
C71 H71C 0.9800 . ?
C72 H72A 0.9800 . ?
C72 H72B 0.9800 . ?
C72 H72C 0.9800 . ?
C73 H73A 0.9800 . ?
C73 H73B 0.9800 . ?
C73 H73C 0.9800 . ?
C171 H17A 0.9800 . ?
C171 H17B 0.9800 . ?
C171 H17C 0.9800 . ?
C172 H17D 0.9800 . ?
C172 H17E 0.9800 . ?
C172 H17F 0.9800 . ?
C173 H17G 0.9800 . ?
C173 H17H 0.9800 . ?
C173 H17I 0.9800 . ?

loop_
_geom_torsion_atom_site_label_1
_geom_torsion_atom_site_label_2
_geom_torsion_atom_site_label_3
_geom_torsion_atom_site_label_4
_geom_torsion
_geom_torsion_site_symmetry_1
_geom_torsion_site_symmetry_2
_geom_torsion_site_symmetry_3
_geom_torsion_site_symmetry_4
_geom_torsion_publ_flag
O1 Pd1 N1 C11 -25.8(7) . . . . ?
O22 Pd1 N1 C11 154.5(7) . . . . ?
O1 Pd1 N1 C12 139.2(6) . . . . ?
O22 Pd1 N1 C12 -40.5(6) . . . . ?
O21 Pd1 O1 C2 -123.8(5) . . . . ?
N1 Pd1 O1 C2 58.8(5) . . . . ?
O1 Pd1 O21 C21 -179.8(7) . . . . ?
O22 Pd1 O21 C21 -0.2(7) . . . . ?
O21 Pd1 O22 C23 -0.2(7) . . . . ?
N1 Pd1 O22 C23 177.1(7) . . . . ?
Pd1 O1 C2 C1 -48.3(9) . . . . ?
Pd1 O1 C2 C3 132.3(6) . . . . ?
C10 C1 C2 O1 168.8(7) . . . . ?
C11 C1 C2 O1 -10.4(11) . . . . ?
C10 C1 C2 C3 -11.9(11) . . . . ?
C11 C1 C2 C3 169.0(7) . . . . ?
O1 C2 C3 C4 -175.2(7) . . . . ?
C1 C2 C3 C4 5.4(11) . . . . ?
O1 C2 C3 C30 4.7(11) . . . . ?
C1 C2 C3 C30 -174.7(7) . . . . ?
C2 C3 C4 C5 4.2(12) . . . . ?
C30 C3 C4 C5 -175.6(7) . . . . ?
C3 C4 C5 C10 -7.3(12) . . . . ?
C3 C4 C5 C6 170.0(7) . . . . ?
C4 C5 C6 C7 -174.0(8) . . . . ?
C10 C5 C6 C7 3.3(12) . . . . ?
C5 C6 C7 C8 -2.0(12) . . . . ?
C5 C6 C7 C70 176.0(8) . . . . ?
C6 C7 C8 C9 0.9(13) . . . . ?
C70 C7 C8 C9 -177.1(8) . . . . ?
C7 C8 C9 C10 -1.0(13) . . . . ?
C8 C9 C10 C5 2.2(12) . . . . ?
C8 C9 C10 C1 174.9(7) . . . . ?
C4 C5 C10 C9 174.0(7) . . . . ?
C6 C5 C10 C9 -3.3(11) . . . . ?
C4 C5 C10 C1 0.7(11) . . . . ?
C6 C5 C10 C1 -176.6(7) . . . . ?
C2 C1 C10 C9 -164.2(8) . . . . ?
C11 C1 C10 C9 15.0(11) . . . . ?
C2 C1 C10 C5 8.6(10) . . . . ?
C11 C1 C10 C5 -172.2(7) . . . . ?
C12 N1 C11 C19 -3.3(12) . . . . ?
Pd1 N1 C11 C19 161.8(6) . . . . ?
C12 N1 C11 C1 176.9(7) . . . . ?
Pd1 N1 C11 C1 -18.1(10) . . . . ?
C2 C1 C11 N1 48.2(11) . . . . ?
C10 C1 C11 N1 -131.0(8) . . . . ?
C2 C1 C11 C19 -131.7(8) . . . . ?
C10 C1 C11 C19 49.1(11) . . . . ?
C11 N1 C12 C13 -1.4(13) . . . . ?
Pd1 N1 C12 C13 -166.6(7) . . . . ?
N1 C12 C13 C14 4.8(14) . . . . ?
C12 C13 C14 C15 174.2(8) . . . . ?
C12 C13 C14 C19 -3.4(13) . . . . ?
C13 C14 C15 C16 -176.2(8) . . . . ?
C19 C14 C15 C16 1.4(12) . . . . ?
C14 C15 C16 C17 0.8(13) . . . . ?
C15 C16 C17 C18 -0.6(13) . . . . ?
C16 C17 C18 C19 -1.7(12) . . . . ?
C17 C18 C19 C11 178.7(8) . . . . ?
C17 C18 C19 C14 3.9(12) . . . . ?
N1 C11 C19 C18 -170.6(7) . . . . ?
C1 C11 C19 C18 9.3(12) . . . . ?
N1 C11 C19 C14 4.3(12) . . . . ?
C1 C11 C19 C14 -175.8(7) . . . . ?
C15 C14 C19 C18 -3.7(12) . . . . ?
C13 C14 C19 C18 174.0(8) . . . . ?
C15 C14 C19 C11 -178.7(8) . . . . ?
C13 C14 C19 C11 -1.0(12) . . . . ?
Pd1 O21 C21 C22 1.0(13) . . . . ?
Pd1 O21 C21 C20 -176.1(6) . . . . ?
O21 C21 C22 C23 -1.5(15) . . . . ?
C20 C21 C22 C23 175.5(9) . . . . ?
Pd1 O22 C23 C22 -0.1(12) . . . . ?
Pd1 O22 C23 C24 178.4(5) . . . . ?
C21 C22 C23 O22 1.0(15) . . . . ?
C21 C22 C23 C24 -177.5(8) . . . . ?
C4 C3 C30 C32 109.6(8) . . . . ?
C2 C3 C30 C32 -70.2(9) . . . . ?
C4 C3 C30 C33 -9.2(10) . . . . ?
C2 C3 C30 C33 170.9(7) . . . . ?
C4 C3 C30 C31 -129.2(8) . . . . ?
C2 C3 C30 C31 50.9(9) . . . . ?
C6 C7 C70 C72 -108.7(12) . . . . ?
C8 C7 C70 C72 69.3(13) . . . . ?
C6 C7 C70 C71 120.3(11) . . . . ?
C8 C7 C70 C71 -61.7(13) . . . . ?
C6 C7 C70 C73 11.8(13) . . . . ?
C8 C7 C70 C73 -170.3(9) . . . . ?

loop_
_platon_squeeze_void_nr
_platon_squeeze_void_average_x
_platon_squeeze_void_average_y
_platon_squeeze_void_average_z
_platon_squeeze_void_volume
_platon_squeeze_void_count_electrons
1 0.308 0.250 0.596 357.6 0.6
2 0.692 0.750 0.713 357.6 0.5
